data_1539811
loop_
_publ_author_name
'Donika, F.G.'
'Semiletov, S.A.'
'Radautsan, S.I.'
'Mustya, I.G.'
'Donika, T.V.'
'Kiosse, G.A.'

_publ_section_title
;
 Crystal structure of the double-pack polytype Zn In2 S4 (II)a, and more
 careful determination of the structure of the triple-pack polytype Zn In2
 S4 (III)a
;
_journal_name_full 'Soviet Physics, Crystallography (= Kristallografiya)'
_journal_page_first 190
_journal_page_last 192
_journal_volume 16
_journal_year 1971
_chemical_formula_sum 'In2 S4 Zn'
_chemical_name_systematic 'In2 (Zn S4)'
_space_group_IT_number 164
_symmetry_space_group_name_Hall '-P 3 2"'
_symmetry_space_group_name_H-M 'P -3 m 1'
_cell_angle_alpha 90
_cell_angle_beta 90
_cell_angle_gamma 120
_cell_formula_units_Z 2
_cell_length_a 3.85
_cell_length_b 3.85
_cell_length_c 24.68
_cell_volume 316.809
_citation_journal_id_ASTM SPHCA6
_cod_data_source_file Donika_SPHCA6_1971_1308.cif
_cod_data_source_block In2S4Zn1
_cod_original_cell_volume 316.8088
_cod_original_formula_sum 'In2 S4 Zn1'
_cod_database_code 1539811

loop_
_symmetry_equiv_pos_as_xyz
x,y,z
-y,x-y,z
-x+y,-x,z
y,x,-z
-x,-x+y,-z
x-y,-y,-z
-x,-y,-z
y,-x+y,-z
x-y,x,-z
-y,-x,z
x,x-y,z
-x+y,y,z

loop_
_atom_site_label
_atom_site_type_symbol
_atom_site_fract_x
_atom_site_fract_y
_atom_site_fract_z
_atom_site_occupancy
_atom_site_U_iso_or_equiv
In1 In+3 0 0 0.25 1 0.0
S3 S-2 0.3333 0.6667 0.1938 1 0.0
Zn1 Zn+2 0.3333 0.6667 0.594 1 0.0
S4 S-2 0.3333 0.6667 0.9375 1 0.0
In2 In+3 0.3333 0.6667 0.0941 1 0.0
S1 S-2 0.3333 0.6667 0.6935 1 0.0
S2 S-2 0.3333 0.6667 0.4375 1 0.0
